data_7064148
loop_
_publ_author_name
'Parmar, Binal B.'
'Abraham, Alex'
'Butcher, Raymond J.'
'Bedekar, Ashutosh'

_publ_section_title
;
 Synthesis of chiral cyclohexanol derived benzylamines, applications for
 enantiodiscrimination of optically active analytes by NMR spectroscopy
;
_journal_name_full 'New Journal of Chemistry'
_journal_paper_doi 10.1039/D5NJ02505B
_journal_year 2026
_chemical_absolute_configuration ad
_chemical_formula_moiety '2(C21 H28 N O2), C4 H4 O6'
_chemical_formula_sum 'C46 H60 N2 O10'
_chemical_formula_weight 800.96
_space_group_crystal_system hexagonal
_space_group_IT_number 169
_space_group_name_Hall 'P 61'
_space_group_name_H-M_alt 'P 61'
_atom_sites_solution_hydrogens mixed
_atom_sites_solution_primary dual
_atom_sites_solution_secondary difmap
_audit_creation_method SHELXL-2019/3
_audit_update_record
;
2024-04-30 deposited with the CCDC.	2025-12-05 downloaded from the CCDC.
;
_cell_angle_alpha 90
_cell_angle_beta 90
_cell_angle_gamma 120
_cell_formula_units_Z 6
_cell_length_a 10.99230(10)
_cell_length_b 10.99230(10)
_cell_length_c 61.8008(6)
_cell_measurement_reflns_used 35297
_cell_measurement_temperature 296(2)
_cell_measurement_theta_max 75.9770
_cell_measurement_theta_min 2.8640
_cell_volume 6466.99(10)
_computing_cell_refinement 'CrysAlisPro 1.171.42.49 (Rigaku OD, 2022)'
_computing_data_collection 'CrysAlisPro 1.171.42.49 (Rigaku OD, 2022)'
_computing_data_reduction 'CrysAlisPro 1.171.42.49 (Rigaku OD, 2022)'
_computing_molecular_graphics SHELXTL
_computing_publication_material SHELXTL
_computing_structure_refinement 'SHELXL-2019/2 (Sheldrick, 2019)'
_computing_structure_solution SHELXT
_diffrn_ambient_temperature 296(2)
_diffrn_detector_area_resol_mean 10.0000
_diffrn_measured_fraction_theta_full 0.999
_diffrn_measured_fraction_theta_max 0.996
_diffrn_measurement_device_type 'XtaLAB Synergy, Dualflex, HyPix'
_diffrn_measurement_method '\w scans'
_diffrn_radiation_type CuK\a
_diffrn_radiation_wavelength 1.54184
_diffrn_reflns_av_R_equivalents 0.0412
_diffrn_reflns_av_unetI/netI 0.0175
_diffrn_reflns_Laue_measured_fraction_full 0.999
_diffrn_reflns_Laue_measured_fraction_max 0.996
_diffrn_reflns_limit_h_max 13
_diffrn_reflns_limit_h_min -13
_diffrn_reflns_limit_k_max 11
_diffrn_reflns_limit_k_min -13
_diffrn_reflns_limit_l_max 77
_diffrn_reflns_limit_l_min -45
_diffrn_reflns_number 83354
_diffrn_reflns_point_group_measured_fraction_full 0.863
_diffrn_reflns_point_group_measured_fraction_max 0.842
_diffrn_reflns_theta_full 67.684
_diffrn_reflns_theta_max 76.358
_diffrn_reflns_theta_min 2.860
_diffrn_source 'micro-focus sealed X-ray tube'
_exptl_absorpt_coefficient_mu 0.701
_exptl_absorpt_correction_T_max 1.00000
_exptl_absorpt_correction_T_min 0.74160
_exptl_absorpt_correction_type multi-scan
_exptl_absorpt_process_details
;
CrysAlisPro 1.171.42.49 (Rigaku Oxford Diffraction, 2022)
Empirical absorption correction using spherical harmonics,
implemented in SCALE3 ABSPACK scaling algorithm.
;
_exptl_crystal_colour colorless
_exptl_crystal_density_diffrn 1.234
_exptl_crystal_description prism
_exptl_crystal_F_000 2580
_exptl_crystal_size_max 0.29
_exptl_crystal_size_mid 0.20
_exptl_crystal_size_min 0.11
_refine_diff_density_max 0.481
_refine_diff_density_min -0.394
_refine_diff_density_rms 0.039
_refine_ls_abs_structure_details
;
 Flack x determined using 2451 quotients [(I+)-(I-)]/[(I+)+(I-)]
 (Parsons, Flack and Wagner, Acta Cryst. B69 (2013) 249-259).
;
_refine_ls_abs_structure_Flack -0.04(8)
_refine_ls_extinction_method none
_refine_ls_goodness_of_fit_ref 1.065
_refine_ls_hydrogen_treatment mixed
_refine_ls_matrix_type full
_refine_ls_number_parameters 768
_refine_ls_number_reflns 7605
_refine_ls_number_restraints 1130
_refine_ls_restrained_S_all 1.165
_refine_ls_R_factor_all 0.0594
_refine_ls_R_factor_gt 0.0559
_refine_ls_shift/su_max 0.000
_refine_ls_shift/su_mean 0.000
_refine_ls_structure_factor_coef Fsqd
_refine_ls_weighting_details 'w=1/[\s^2^(Fo^2^)+(0.1195P)^2^+0.7892P] where P=(Fo^2^+2Fc^2^)/3'
_refine_ls_weighting_scheme calc
_refine_ls_wR_factor_gt 0.1718
_refine_ls_wR_factor_ref 0.1771
_reflns_Friedel_coverage 0.676
_reflns_Friedel_fraction_full 0.724
_reflns_Friedel_fraction_max 0.686
_reflns_number_gt 6991
_reflns_number_total 7605
_reflns_threshold_expression 'I > 2\s(I)'
_cod_data_source_file d5nj02505b2.cif
_cod_data_source_block bp-b10
_cod_original_cell_volume 6466.98(13)
_cod_database_code 7064148
_shelx_shelxl_version_number 2019/3
_shelx_space_group_comment
;
The symmetry employed for this shelxl refinement is uniquely defined
by the following loop, which should always be used as a source of
symmetry information in preference to the above space-group names.
They are only intended as comments.
;

loop_
_space_group_symop_operation_xyz
'x, y, z'
'-y, x-y, z+1/3'
'-x+y, -x, z+2/3'
'-x, -y, z+1/2'
'y, -x+y, z+5/6'
'x-y, x, z+1/6'

loop_
_atom_site_label
_atom_site_type_symbol
_atom_site_fract_x
_atom_site_fract_y
_atom_site_fract_z
_atom_site_U_iso_or_equiv
_atom_site_adp_type
_atom_site_occupancy
_atom_site_site_symmetry_order
_atom_site_calc_flag
_atom_site_refinement_flags_posn
_atom_site_refinement_flags_adp
_atom_site_refinement_flags_occupancy
_atom_site_disorder_assembly
_atom_site_disorder_group
O2B O 0.2537(3) 0.1991(3) 0.54542(5) 0.0639(6) Uani 1 1 d . . . . .
N1B N 0.5282(3) 0.1892(3) 0.54607(5) 0.0516(6) Uani 1 1 d D . . . .
H1N3 H 0.592(5) 0.233(5) 0.5366(7) 0.092(17) Uiso 1 1 d D . . . .
H1N4 H 0.456(3) 0.151(4) 0.5379(6) 0.053(10) Uiso 1 1 d D . . . .
O1B O 0.3184(9) 0.0719(11) 0.51112(17) 0.059(2) Uani 0.482(11) 1 d D U P A 1
H1BB H 0.279725 -0.012903 0.513351 0.089 Uiso 0.482(11) 1 calc R U P A 1
C1B C 0.2163(12) 0.1133(17) 0.5099(2) 0.0597(15) Uani 0.482(11) 1 d D U P A 1
H1BC H 0.267324 0.213240 0.506087 0.072 Uiso 0.482(11) 1 calc R U P A 1
C2B C 0.1155(11) 0.0398(12) 0.49142(19) 0.0655(16) Uani 0.482(11) 1 d D U P A 1
H2BA H 0.168535 0.051187 0.478301 0.079 Uiso 0.482(11) 1 calc R U P A 1
H2BB H 0.060538 -0.059819 0.494563 0.079 Uiso 0.482(11) 1 calc R U P A 1
C3B C 0.0195(11) 0.0957(13) 0.48781(18) 0.0718(16) Uani 0.482(11) 1 d D U P A 1
H3BA H -0.051965 0.035763 0.477478 0.086 Uiso 0.482(11) 1 calc R U P A 1
H3BB H 0.072350 0.188500 0.481445 0.086 Uiso 0.482(11) 1 calc R U P A 1
C4B C -0.0508(11) 0.1052(13) 0.50776(16) 0.0693(16) Uani 0.482(11) 1 d D U P A 1
H4BA H -0.136089 0.015500 0.509642 0.083 Uiso 0.482(11) 1 calc R U P A 1
H4BB H -0.079169 0.174527 0.505139 0.083 Uiso 0.482(11) 1 calc R U P A 1
C5B C 0.0292(10) 0.1427(12) 0.52939(16) 0.0659(15) Uani 0.482(11) 1 d D U P A 1
H5BA H 0.071701 0.243050 0.531727 0.079 Uiso 0.482(11) 1 calc R U P A 1
H5BB H -0.037737 0.095666 0.540980 0.079 Uiso 0.482(11) 1 calc R U P A 1
C6B C 0.1434(13) 0.1032(16) 0.5308(2) 0.0595(15) Uani 0.482(11) 1 d D U P A 1
H6BA H 0.102465 0.007261 0.536454 0.071 Uiso 0.482(11) 1 calc R U P A 1
O1D O 0.3040(9) 0.0531(11) 0.51626(18) 0.065(2) Uani 0.518(11) 1 d D U P A 2
H1DA H 0.259000 -0.032968 0.516416 0.098 Uiso 0.518(11) 1 calc R U P A 2
C1D C 0.2140(12) 0.1062(15) 0.5101(2) 0.0598(14) Uani 0.518(11) 1 d D U P A 2
H1DB H 0.270035 0.199587 0.503608 0.072 Uiso 0.518(11) 1 calc R U P A 2
C2D C 0.0977(10) 0.0100(12) 0.49437(18) 0.0674(16) Uani 0.518(11) 1 d D U P A 2
H2DA H 0.139667 0.007378 0.480704 0.081 Uiso 0.518(11) 1 calc R U P A 2
H2DB H 0.049105 -0.084562 0.500203 0.081 Uiso 0.518(11) 1 calc R U P A 2
C3D C -0.0087(10) 0.0586(12) 0.49035(17) 0.0738(17) Uani 0.518(11) 1 d D U P A 2
H3DA H -0.080521 -0.004977 0.480367 0.089 Uiso 0.518(11) 1 calc R U P A 2
H3DB H 0.038029 0.151816 0.484016 0.089 Uiso 0.518(11) 1 calc R U P A 2
C4D C -0.0760(9) 0.0607(11) 0.51203(16) 0.0697(16) Uani 0.518(11) 1 d D U P A 2
H4DA H -0.111100 -0.027427 0.519747 0.084 Uiso 0.518(11) 1 calc R U P A 2
H4DB H -0.151687 0.080872 0.510046 0.084 Uiso 0.518(11) 1 calc R U P A 2
C5D C 0.0595(9) 0.1903(10) 0.52455(17) 0.0666(14) Uani 0.518(11) 1 d D U P A 2
H5DA H 0.112658 0.269751 0.515007 0.080 Uiso 0.518(11) 1 calc R U P A 2
H5DB H 0.030566 0.221189 0.537259 0.080 Uiso 0.518(11) 1 calc R U P A 2
C6D C 0.1434(12) 0.1170(14) 0.5307(2) 0.0598(15) Uani 0.518(11) 1 d D U P A 2
H6DA H 0.080830 0.023505 0.536662 0.072 Uiso 0.518(11) 1 calc R U P A 2
C7B C 0.2506(2) 0.1545(3) 0.56592(3) 0.0586(7) Uani 1 1 d G . . . .
C8B C 0.12824(19) 0.0721(3) 0.57760(4) 0.0758(11) Uani 1 1 d G . . . .
H8BA H 0.041149 0.038960 0.571037 0.091 Uiso 1 1 calc R U . . .
C9B C 0.1361(3) 0.0393(3) 0.59908(4) 0.0844(13) Uani 1 1 d G . . . .
H9BA H 0.054200 -0.015854 0.606900 0.101 Uiso 1 1 calc R U . . .
C10B C 0.2662(3) 0.0888(3) 0.60889(3) 0.0810(11) Uani 1 1 d G . . . .
H10A H 0.271467 0.066820 0.623267 0.097 Uiso 1 1 calc R U . . .
C11B C 0.3886(2) 0.1712(3) 0.59721(4) 0.0692(9) Uani 1 1 d G . . . .
H11A H 0.475684 0.204309 0.603771 0.083 Uiso 1 1 calc R U . . .
C12B C 0.38077(19) 0.2040(2) 0.57572(4) 0.0550(7) Uani 1 1 d G . . . .
C13B C 0.5117(4) 0.2826(3) 0.56212(7) 0.0586(8) Uani 1 1 d . . . . .
H13A H 0.508105 0.357630 0.554417 0.070 Uiso 1 1 calc R U . . .
H13B H 0.593152 0.325017 0.571547 0.070 Uiso 1 1 calc R U . . .
C14B C 0.5435(3) 0.0724(3) 0.55585(7) 0.0553(7) Uani 1 1 d . . . . .
H14A H 0.457573 0.011725 0.563986 0.066 Uiso 1 1 calc R U . . .
C15B C 0.5550(5) -0.0141(5) 0.53775(9) 0.0777(11) Uani 1 1 d . . . . .
H15A H 0.476733 -0.044056 0.528090 0.117 Uiso 1 1 calc R U . . .
H15B H 0.554560 -0.094927 0.543733 0.117 Uiso 1 1 calc R U . . .
H15C H 0.640911 0.041754 0.529952 0.117 Uiso 1 1 calc R U . . .
C16B C 0.6666(2) 0.1299(3) 0.57168(4) 0.0575(7) Uani 1 1 d G . . . .
C17B C 0.8021(2) 0.2271(3) 0.56513(4) 0.0792(12) Uani 1 1 d G . . . .
H17A H 0.818867 0.259203 0.550922 0.095 Uiso 1 1 calc R U . . .
C18B C 0.91242(19) 0.2763(4) 0.57982(6) 0.0997(17) Uani 1 1 d G . . . .
H18A H 1.003053 0.341376 0.575441 0.120 Uiso 1 1 calc R U . . .
C19B C 0.8873(3) 0.2283(4) 0.60106(6) 0.0988(16) Uani 1 1 d G . . . .
H19A H 0.961137 0.261264 0.610893 0.119 Uiso 1 1 calc R U . . .
C20B C 0.7518(4) 0.1311(4) 0.60761(4) 0.0919(14) Uani 1 1 d G . . . .
H20A H 0.735032 0.098980 0.621826 0.110 Uiso 1 1 calc R U . . .
C21B C 0.6415(2) 0.0819(3) 0.59292(4) 0.0713(10) Uani 1 1 d G . . . .
H21A H 0.550843 0.016806 0.597308 0.086 Uiso 1 1 calc R U . . .
N1A N 0.6421(3) 0.1004(3) 0.45660(6) 0.0567(6) Uani 1 1 d D . . . .
H1N1 H 0.605(4) 0.023(3) 0.4633(7) 0.066(12) Uiso 1 1 d D . . . .
H1N2 H 0.672(4) 0.167(4) 0.4663(6) 0.062(11) Uiso 1 1 d D . . . .
O2A O 0.6788(3) -0.1546(3) 0.45713(5) 0.0667(6) Uani 1 1 d . . . . .
O1A O 0.4737(9) -0.1516(8) 0.47957(17) 0.076(2) Uani 0.528(10) 1 d D U P B 1
H1AB H 0.393984 -0.184002 0.484419 0.115 Uiso 0.528(10) 1 calc R U P B 1
C1A C 0.5350(12) -0.2314(10) 0.4877(2) 0.0682(15) Uani 0.528(10) 1 d D U P B 1
H1AC H 0.615822 -0.172332 0.496905 0.082 Uiso 0.528(10) 1 calc R U P B 1
C2A C 0.4238(11) -0.3610(10) 0.50056(18) 0.0772(16) Uani 0.528(10) 1 d D U P B 1
H2AA H 0.395776 -0.330154 0.513357 0.093 Uiso 0.528(10) 1 calc R U P B 1
H2AB H 0.341204 -0.415375 0.491672 0.093 Uiso 0.528(10) 1 calc R U P B 1
C3A C 0.4868(12) -0.4518(12) 0.5071(2) 0.0843(18) Uani 0.528(10) 1 d D U P B 1
H3AA H 0.412768 -0.539278 0.513116 0.101 Uiso 0.528(10) 1 calc R U P B 1
H3AB H 0.555328 -0.403806 0.518489 0.101 Uiso 0.528(10) 1 calc R U P B 1
C4A C 0.5582(12) -0.4861(10) 0.48864(19) 0.0835(17) Uani 0.528(10) 1 d D U P B 1
H4AA H 0.486449 -0.552833 0.478944 0.100 Uiso 0.528(10) 1 calc R U P B 1
H4AB H 0.607875 -0.530442 0.494644 0.100 Uiso 0.528(10) 1 calc R U P B 1
C5A C 0.6628(11) -0.3552(10) 0.47551(18) 0.0763(15) Uani 0.528(10) 1 d D U P B 1
H5AA H 0.742497 -0.292632 0.484416 0.092 Uiso 0.528(10) 1 calc R U P B 1
H5AB H 0.696930 -0.382875 0.463043 0.092 Uiso 0.528(10) 1 calc R U P B 1
C6A C 0.5815(16) -0.2815(13) 0.4682(2) 0.0668(14) Uani 0.528(10) 1 d D U P B 1
H6AA H 0.501696 -0.342771 0.458939 0.080 Uiso 0.528(10) 1 calc R U P B 1
O1C O 0.5086(10) -0.1316(8) 0.48687(15) 0.067(2) Uani 0.472(10) 1 d D U P B 2
H1CA H 0.560468 -0.070174 0.478363 0.101 Uiso 0.472(10) 1 calc R U P B 2
C1C C 0.5566(14) -0.2293(12) 0.4897(2) 0.0707(17) Uani 0.472(10) 1 d D U P B 2
H1CB H 0.650204 -0.176633 0.496253 0.085 Uiso 0.472(10) 1 calc R U P B 2
C2C C 0.4678(13) -0.3486(11) 0.5053(2) 0.0780(18) Uani 0.472(10) 1 d D U P B 2
H2CA H 0.372022 -0.401072 0.500030 0.094 Uiso 0.472(10) 1 calc R U P B 2
H2CB H 0.466480 -0.310418 0.519402 0.094 Uiso 0.472(10) 1 calc R U P B 2
C3C C 0.5295(14) -0.4468(12) 0.5073(2) 0.0842(19) Uani 0.472(10) 1 d D U P B 2
H3CA H 0.628181 -0.393736 0.511175 0.101 Uiso 0.472(10) 1 calc R U P B 2
H3CB H 0.479992 -0.517356 0.518369 0.101 Uiso 0.472(10) 1 calc R U P B 2
C4C C 0.5111(14) -0.5148(11) 0.48555(19) 0.0814(18) Uani 0.472(10) 1 d D U P B 2
H4CA H 0.416050 -0.551799 0.480235 0.098 Uiso 0.472(10) 1 calc R U P B 2
H4CB H 0.532569 -0.590301 0.486176 0.098 Uiso 0.472(10) 1 calc R U P B 2
C5C C 0.6183(13) -0.3926(11) 0.4711(2) 0.0764(16) Uani 0.472(10) 1 d D U P B 2
H5CA H 0.710680 -0.350526 0.477671 0.092 Uiso 0.472(10) 1 calc R U P B 2
H5CB H 0.623273 -0.429111 0.457049 0.092 Uiso 0.472(10) 1 calc R U P B 2
C6C C 0.5763(19) -0.2808(15) 0.4682(3) 0.0672(15) Uani 0.472(10) 1 d D U P B 2
H6CA H 0.487491 -0.321799 0.460224 0.081 Uiso 0.472(10) 1 calc R U P B 2
C7A C 0.6610(6) -0.1476(6) 0.43546(7) 0.0643(14) Uani 0.614(10) 1 d G U P B 1
C8A C 0.6103(7) -0.2635(5) 0.42183(9) 0.0692(13) Uani 0.614(10) 1 d G U P B 1
H8AA H 0.575241 -0.352944 0.427623 0.083 Uiso 0.614(10) 1 calc R U P B 1
C9A C 0.6119(8) -0.2456(6) 0.39955(9) 0.0720(13) Uani 0.614(10) 1 d G U P B 1
H9AA H 0.577952 -0.323114 0.390428 0.086 Uiso 0.614(10) 1 calc R U P B 1
C10A C 0.6642(8) -0.1119(8) 0.39089(7) 0.0753(14) Uani 0.614(10) 1 d G U P B 1
H10B H 0.665289 -0.099924 0.375983 0.090 Uiso 0.614(10) 1 calc R U P B 1
C11A C 0.7149(7) 0.0040(6) 0.40452(10) 0.0709(14) Uani 0.614(10) 1 d G U P B 1
H11B H 0.749917 0.093438 0.398732 0.085 Uiso 0.614(10) 1 calc R U P B 1
C12A C 0.7133(6) -0.0139(5) 0.42681(9) 0.0613(12) Uani 0.614(10) 1 d G U P B 1
C7C C 0.6824(10) -0.1372(9) 0.43548(12) 0.0593(15) Uani 0.386(10) 1 d G U P B 2
C8C C 0.6505(11) -0.2375(8) 0.41946(15) 0.0711(18) Uani 0.386(10) 1 d G U P B 2
H8CA H 0.616339 -0.330981 0.423241 0.085 Uiso 0.386(10) 1 calc R U P B 2
C9C C 0.6697(13) -0.1982(11) 0.39780(14) 0.0775(19) Uani 0.386(10) 1 d G U P B 2
H9CA H 0.648341 -0.265315 0.387090 0.093 Uiso 0.386(10) 1 calc R U P B 2
C10C C 0.7207(13) -0.0585(12) 0.39216(13) 0.0761(18) Uani 0.386(10) 1 d G U P B 2
H10C H 0.733531 -0.032205 0.377668 0.091 Uiso 0.386(10) 1 calc R U P B 2
C11C C 0.7526(12) 0.0418(9) 0.40817(17) 0.0720(18) Uani 0.386(10) 1 d G U P B 2
H11C H 0.786719 0.135240 0.404398 0.086 Uiso 0.386(10) 1 calc R U P B 2
C12C C 0.7334(11) 0.0025(9) 0.42983(15) 0.0640(18) Uani 0.386(10) 1 d G U P B 2
C13A C 0.7630(4) 0.1099(4) 0.44389(8) 0.0669(9) Uani 1 1 d . . . . .
H13H H 0.804(4) 0.196(4) 0.4346(7) 0.057(10) Uiso 1 1 d . . . . .
H13I H 0.838(4) 0.120(4) 0.4555(7) 0.059(10) Uiso 1 1 d . . . . .
C14A C 0.5290(3) 0.1050(3) 0.44398(6) 0.0552(7) Uani 1 1 d . . . . .
H14B H 0.480457 0.018291 0.435494 0.066 Uiso 1 1 calc R U . . .
C15A C 0.4236(5) 0.1074(5) 0.45938(9) 0.0783(12) Uani 1 1 d . . . . .
H15D H 0.353180 0.115160 0.451302 0.117 Uiso 1 1 calc R U . . .
H15E H 0.470592 0.186423 0.468948 0.117 Uiso 1 1 calc R U . . .
H15F H 0.380011 0.022239 0.467693 0.117 Uiso 1 1 calc R U . . .
C16A C 0.5871(2) 0.22852(19) 0.42819(4) 0.0537(7) Uani 1 1 d G . . . .
C17A C 0.6838(2) 0.3637(2) 0.43495(4) 0.0613(8) Uani 1 1 d G . . . .
H17B H 0.715472 0.379596 0.449187 0.074 Uiso 1 1 calc R U . . .
C18A C 0.7330(3) 0.47499(18) 0.42044(5) 0.0738(11) Uani 1 1 d G . . . .
H18B H 0.797711 0.565413 0.424972 0.089 Uiso 1 1 calc R U . . .
C19A C 0.6857(3) 0.4512(3) 0.39917(4) 0.0825(12) Uani 1 1 d G . . . .
H19B H 0.718631 0.525673 0.389463 0.099 Uiso 1 1 calc R U . . .
C20A C 0.5890(3) 0.3160(3) 0.39240(3) 0.0836(12) Uani 1 1 d G . . . .
H20B H 0.557311 0.300116 0.378169 0.100 Uiso 1 1 calc R U . . .
C21A C 0.5397(3) 0.2047(2) 0.40691(4) 0.0710(10) Uani 1 1 d G . . . .
H21B H 0.475069 0.114297 0.402385 0.085 Uiso 1 1 calc R U . . .
O1T O 1.2294(8) 0.7329(9) 0.48741(14) 0.101(2) Uani 0.559(4) 1 d D U P C 1
O2T O 1.1547(9) 0.7765(7) 0.51891(12) 0.0936(18) Uani 0.559(4) 1 d D U P C 1
O3T O 1.0749(7) 0.4613(7) 0.49201(15) 0.1090(17) Uani 0.559(4) 1 d D U P C 1
H3T H 1.037223 0.450893 0.480172 0.164 Uiso 0.559(4) 1 calc R U P C 1
O4T O 0.9068(8) 0.5681(9) 0.47760(12) 0.120(2) Uani 0.559(4) 1 d D U P C 1
H4T H 0.929321 0.523905 0.469438 0.180 Uiso 0.559(4) 1 calc R U P C 1
O5T O 0.7192(8) 0.2892(8) 0.49009(12) 0.103(2) Uani 0.559(4) 1 d D U P C 1
O6T O 0.7471(7) 0.3719(8) 0.52300(10) 0.098(2) Uani 0.559(4) 1 d D U P C 1
C1T C 1.1513(7) 0.6975(7) 0.50461(13) 0.0792(13) Uani 0.559(4) 1 d D U P C 1
C2T C 1.0381(6) 0.5442(6) 0.50581(12) 0.0751(10) Uani 0.559(4) 1 d D U P C 1
H2TA H 1.027920 0.510965 0.520772 0.090 Uiso 0.559(4) 1 calc R U P C 1
C3T C 0.8993(6) 0.5227(6) 0.49769(11) 0.0723(10) Uani 0.559(4) 1 d D U P C 1
H3TA H 0.881787 0.586509 0.506504 0.087 Uiso 0.559(4) 1 calc R U P C 1
C4T C 0.7816(7) 0.3776(7) 0.50364(11) 0.0721(14) Uani 0.559(4) 1 d D U P C 1
O1S O 1.2035(9) 0.7088(11) 0.48028(14) 0.093(2) Uani 0.441(4) 1 d D U P C 2
O2S O 1.1847(11) 0.8004(9) 0.51217(16) 0.094(2) Uani 0.441(4) 1 d D U P C 2
O3S O 0.9065(8) 0.6420(8) 0.51220(15) 0.0907(17) Uani 0.441(4) 1 d D U P C 2
H3S H 0.833018 0.570911 0.515439 0.136 Uiso 0.441(4) 1 calc R U P C 2
O4S O 1.0309(8) 0.4668(7) 0.52110(14) 0.0987(19) Uani 0.441(4) 1 d D U P C 2
H4S H 0.987305 0.469529 0.531682 0.148 Uiso 0.441(4) 1 calc R U P C 2
O5S O 0.7715(11) 0.3185(9) 0.48190(12) 0.104(2) Uani 0.441(4) 1 d D U P C 2
O6S O 0.7504(8) 0.3026(9) 0.51756(12) 0.0893(19) Uani 0.441(4) 1 d D U P C 2
C1S C 1.1385(7) 0.7161(8) 0.49729(15) 0.0822(15) Uani 0.441(4) 1 d D U P C 2
C2S C 0.9838(7) 0.6066(7) 0.49720(14) 0.0753(11) Uani 0.441(4) 1 d D U P C 2
H2SA H 0.946224 0.600804 0.482621 0.090 Uiso 0.441(4) 1 calc R U P C 2
C3S C 0.9640(7) 0.4652(7) 0.50329(13) 0.0724(11) Uani 0.441(4) 1 d D U P C 2
H3SA H 1.013015 0.445100 0.491832 0.087 Uiso 0.441(4) 1 calc R U P C 2
C4S C 0.8115(8) 0.3542(9) 0.50022(12) 0.0787(17) Uani 0.441(4) 1 d D U P C 2

loop_
_atom_site_aniso_label
_atom_site_aniso_U_11
_atom_site_aniso_U_22
_atom_site_aniso_U_33
_atom_site_aniso_U_23
_atom_site_aniso_U_13
_atom_site_aniso_U_12
O2B 0.0611(13) 0.0742(14) 0.0494(13) -0.0044(11) -0.0060(10) 0.0285(11)
N1B 0.0438(12) 0.0533(13) 0.0520(15) -0.0020(11) 0.0009(11) 0.0200(10)
O1B 0.044(2) 0.075(4) 0.055(4) -0.005(3) 0.003(2) 0.027(2)
C1B 0.053(2) 0.075(3) 0.053(2) -0.005(2) -0.003(2) 0.033(2)
C2B 0.059(2) 0.080(3) 0.054(3) -0.002(3) -0.005(2) 0.031(2)
C3B 0.064(3) 0.086(3) 0.059(3) 0.008(3) -0.012(2) 0.032(2)
C4B 0.062(3) 0.086(3) 0.066(3) 0.011(3) -0.007(2) 0.042(2)
C5B 0.058(2) 0.084(3) 0.062(3) 0.003(3) 0.002(2) 0.041(2)
C6B 0.054(2) 0.078(3) 0.052(2) -0.005(2) -0.005(2) 0.036(2)
O1D 0.053(3) 0.077(3) 0.070(5) -0.016(3) -0.009(3) 0.036(2)
C1D 0.053(2) 0.075(2) 0.053(2) -0.005(2) -0.002(2) 0.0330(19)
C2D 0.056(2) 0.084(3) 0.053(3) -0.003(2) -0.003(2) 0.029(2)
C3D 0.062(3) 0.088(3) 0.059(3) 0.009(3) -0.011(2) 0.028(2)
C4D 0.058(2) 0.090(3) 0.066(3) 0.010(3) -0.007(2) 0.040(2)
C5D 0.062(2) 0.085(3) 0.065(3) -0.001(2) 0.000(2) 0.045(2)
C6D 0.053(2) 0.078(3) 0.051(2) -0.004(2) -0.005(2) 0.035(2)
C7B 0.0636(17) 0.0659(17) 0.0505(18) -0.0078(14) -0.0017(14) 0.0356(14)
C8B 0.0628(19) 0.098(3) 0.058(2) -0.007(2) 0.0035(17) 0.0339(19)
C9B 0.086(3) 0.102(3) 0.061(3) -0.001(2) 0.017(2) 0.044(2)
C10B 0.117(3) 0.099(3) 0.051(2) 0.005(2) 0.014(2) 0.072(2)
C11B 0.088(2) 0.085(2) 0.058(2) -0.0149(18) -0.0123(18) 0.0602(18)
C12B 0.0650(16) 0.0545(14) 0.0533(18) -0.0134(13) -0.0065(14) 0.0356(12)
C13B 0.0605(16) 0.0486(14) 0.064(2) -0.0105(14) -0.0085(15) 0.0257(13)
C14B 0.0471(14) 0.0540(14) 0.066(2) -0.0026(14) -0.0003(14) 0.0261(12)
C15B 0.079(2) 0.078(2) 0.087(3) -0.023(2) -0.009(2) 0.0484(18)
C16B 0.0505(14) 0.0624(16) 0.067(2) -0.0016(15) -0.0018(14) 0.0336(12)
C17B 0.0518(17) 0.098(3) 0.083(3) 0.000(2) -0.0001(18) 0.0342(18)
C18B 0.056(2) 0.113(4) 0.123(5) -0.013(3) -0.015(2) 0.037(2)
C19B 0.090(3) 0.127(4) 0.099(4) -0.024(3) -0.033(3) 0.068(3)
C20B 0.104(3) 0.111(3) 0.078(3) -0.001(3) -0.020(3) 0.067(3)
C21B 0.072(2) 0.073(2) 0.073(3) 0.0076(19) -0.0055(19) 0.0394(17)
N1A 0.0585(14) 0.0444(12) 0.0604(17) 0.0039(12) -0.0010(13) 0.0206(11)
O2A 0.0796(15) 0.0680(13) 0.0562(15) 0.0036(11) 0.0005(12) 0.0397(11)
O1A 0.075(3) 0.060(3) 0.098(5) 0.021(3) 0.014(3) 0.037(2)
C1A 0.081(3) 0.051(2) 0.069(3) 0.004(2) -0.006(2) 0.030(2)
C2A 0.088(3) 0.060(2) 0.072(3) 0.012(2) -0.009(3) 0.028(2)
C3A 0.093(3) 0.066(2) 0.080(3) 0.012(2) -0.020(3) 0.029(3)
C4A 0.094(3) 0.063(3) 0.091(3) 0.007(2) -0.025(3) 0.036(2)
C5A 0.088(3) 0.057(3) 0.087(3) -0.002(2) -0.017(3) 0.040(2)
C6A 0.080(3) 0.052(2) 0.070(3) -0.001(2) -0.010(2) 0.0340(19)
O1C 0.077(4) 0.044(2) 0.068(4) 0.003(2) 0.014(3) 0.021(2)
C1C 0.083(3) 0.052(2) 0.069(3) 0.002(2) -0.002(3) 0.028(2)
C2C 0.089(3) 0.058(2) 0.071(3) 0.007(2) -0.008(3) 0.024(2)
C3C 0.093(3) 0.066(3) 0.079(3) 0.014(2) -0.022(3) 0.030(3)
C4C 0.094(3) 0.059(3) 0.088(3) 0.004(2) -0.022(3) 0.035(2)
C5C 0.089(3) 0.058(3) 0.083(3) -0.003(2) -0.014(3) 0.038(2)
C6C 0.081(3) 0.052(2) 0.070(3) -0.001(2) -0.008(2) 0.034(2)
C7A 0.068(2) 0.080(2) 0.060(2) 0.0032(19) 0.002(2) 0.048(2)
C8A 0.077(3) 0.082(2) 0.062(2) 0.001(2) 0.008(2) 0.050(2)
C9A 0.079(3) 0.086(3) 0.062(2) -0.003(2) 0.002(2) 0.049(2)
C10A 0.081(3) 0.091(3) 0.061(2) 0.002(2) -0.001(2) 0.049(2)
C11A 0.075(3) 0.087(3) 0.061(3) 0.005(2) -0.001(2) 0.049(2)
C12A 0.061(2) 0.081(2) 0.059(2) 0.007(2) 0.000(2) 0.0490(18)
C7C 0.062(3) 0.080(3) 0.060(3) 0.003(2) 0.004(2) 0.054(2)
C8C 0.078(3) 0.085(3) 0.063(3) 0.000(2) 0.009(3) 0.050(3)
C9C 0.083(3) 0.090(3) 0.063(3) 0.000(3) 0.006(3) 0.045(3)
C10C 0.079(3) 0.091(3) 0.061(3) 0.002(3) 0.000(3) 0.045(3)
C11C 0.075(3) 0.089(3) 0.061(3) 0.005(3) -0.001(3) 0.048(3)
C12C 0.066(3) 0.083(3) 0.058(3) 0.006(3) 0.001(3) 0.048(2)
C13A 0.0487(15) 0.0649(19) 0.083(3) 0.0155(18) 0.0063(17) 0.0255(14)
C14A 0.0505(14) 0.0456(13) 0.064(2) -0.0076(13) 0.0009(14) 0.0196(11)
C15A 0.071(2) 0.069(2) 0.096(3) 0.005(2) 0.025(2) 0.0353(17)
C16A 0.0561(15) 0.0571(15) 0.0539(18) -0.0054(13) -0.0022(13) 0.0328(12)
C17A 0.0686(19) 0.0504(15) 0.062(2) -0.0004(14) -0.0045(16) 0.0275(14)
C18A 0.078(2) 0.0599(18) 0.087(3) 0.0148(19) 0.014(2) 0.0373(16)
C19A 0.101(3) 0.104(3) 0.073(3) 0.029(2) 0.024(2) 0.074(2)
C20A 0.111(3) 0.119(3) 0.054(2) 0.006(2) 0.004(2) 0.083(2)
C21A 0.082(2) 0.081(2) 0.064(2) -0.0152(19) -0.0108(19) 0.0505(18)
O1T 0.088(3) 0.085(3) 0.101(4) 0.011(3) 0.008(3) 0.022(3)
O2T 0.088(3) 0.072(3) 0.083(3) 0.004(2) -0.013(3) 0.012(2)
O3T 0.093(3) 0.090(3) 0.141(4) -0.010(3) 0.011(3) 0.043(2)
O4T 0.103(3) 0.120(4) 0.095(3) 0.042(3) -0.017(3) 0.023(3)
O5T 0.084(3) 0.091(3) 0.083(3) -0.025(3) -0.005(3) 0.005(3)
O6T 0.080(3) 0.085(3) 0.073(3) -0.006(2) 0.009(2) -0.001(3)
C1T 0.0706(19) 0.0689(19) 0.089(2) 0.0127(19) -0.0088(19) 0.0276(17)
C2T 0.0688(17) 0.0644(17) 0.090(2) 0.0109(16) -0.0086(16) 0.0319(14)
C3T 0.0676(17) 0.0644(17) 0.0788(19) 0.0114(16) -0.0089(16) 0.0283(14)
C4T 0.068(2) 0.064(2) 0.070(2) -0.0002(17) -0.0073(18) 0.0217(17)
O1S 0.084(3) 0.086(4) 0.083(4) 0.013(3) -0.001(3) 0.024(3)
O2S 0.082(3) 0.072(3) 0.096(4) 0.002(3) -0.004(3) 0.016(3)
O3S 0.087(3) 0.079(3) 0.109(4) -0.001(3) 0.001(3) 0.043(2)
O4S 0.086(3) 0.077(3) 0.114(4) 0.020(3) -0.038(3) 0.027(3)
O5S 0.100(4) 0.070(3) 0.079(3) -0.007(3) -0.019(3) -0.004(3)
O6S 0.078(3) 0.077(3) 0.084(3) 0.011(3) 0.007(3) 0.017(3)
C1S 0.073(2) 0.069(2) 0.089(2) 0.009(2) -0.006(2) 0.0247(19)
C2S 0.0705(18) 0.0668(18) 0.085(2) 0.0106(17) -0.0085(17) 0.0319(15)
C3S 0.0670(18) 0.0646(17) 0.081(2) 0.0062(17) -0.0095(16) 0.0296(15)
C4S 0.072(2) 0.068(2) 0.073(2) 0.003(2) -0.0093(19) 0.018(2)

loop_
_atom_type_symbol
_atom_type_description
_atom_type_scat_dispersion_real
_atom_type_scat_dispersion_imag
_atom_type_scat_source
C C 0.0181 0.0091 'International Tables Vol C Tables 4.2.6.8 and 6.1.1.4'
H H 0.0000 0.0000 'International Tables Vol C Tables 4.2.6.8 and 6.1.1.4'
N N 0.0311 0.0180 'International Tables Vol C Tables 4.2.6.8 and 6.1.1.4'
O O 0.0492 0.0322 'International Tables Vol C Tables 4.2.6.8 and 6.1.1.4'

loop_
_geom_angle_atom_site_label_1
_geom_angle_atom_site_label_2
_geom_angle_atom_site_label_3
_geom_angle
_geom_angle_site_symmetry_1
_geom_angle_site_symmetry_3
_geom_angle_publ_flag
C7B O2B C6D 120.8(6) . . ?
C7B O2B C6B 117.2(6) . . ?
C13B N1B C14B 114.9(3) . . ?
C13B N1B H1N3 115(4) . . ?
C14B N1B H1N3 110(4) . . ?
C13B N1B H1N4 109(3) . . ?
C14B N1B H1N4 107(3) . . ?
H1N3 N1B H1N4 100(5) . . ?
C1B O1B H1BB 109.5 . . ?
O1B C1B C6B 114.3(11) . . ?
O1B C1B C2B 111.1(11) . . ?
C6B C1B C2B 112.9(10) . . ?
O1B C1B H1BC 105.9 . . ?
C6B C1B H1BC 105.9 . . ?
C2B C1B H1BC 105.9 . . ?
C3B C2B C1B 112.2(10) . . ?
C3B C2B H2BA 109.2 . . ?
C1B C2B H2BA 109.2 . . ?
C3B C2B H2BB 109.2 . . ?
C1B C2B H2BB 109.2 . . ?
H2BA C2B H2BB 107.9 . . ?
C2B C3B C4B 114.1(9) . . ?
C2B C3B H3BA 108.7 . . ?
C4B C3B H3BA 108.7 . . ?
C2B C3B H3BB 108.7 . . ?
C4B C3B H3BB 108.7 . . ?
H3BA C3B H3BB 107.6 . . ?
C3B C4B C5B 119.5(8) . . ?
C3B C4B H4BA 107.5 . . ?
C5B C4B H4BA 107.5 . . ?
C3B C4B H4BB 107.5 . . ?
C5B C4B H4BB 107.5 . . ?
H4BA C4B H4BB 107.0 . . ?
C6B C5B C4B 114.6(9) . . ?
C6B C5B H5BA 108.6 . . ?
C4B C5B H5BA 108.6 . . ?
C6B C5B H5BB 108.6 . . ?
C4B C5B H5BB 108.6 . . ?
H5BA C5B H5BB 107.6 . . ?
O2B C6B C1B 105.1(9) . . ?
O2B C6B C5B 109.7(9) . . ?
C1B C6B C5B 114.6(11) . . ?
O2B C6B H6BA 109.1 . . ?
C1B C6B H6BA 109.1 . . ?
C5B C6B H6BA 109.1 . . ?
C1D O1D H1DA 109.5 . . ?
O1D C1D C6D 107.0(10) . . ?
O1D C1D C2D 113.4(11) . . ?
C6D C1D C2D 107.5(9) . . ?
O1D C1D H1DB 109.6 . . ?
C6D C1D H1DB 109.6 . . ?
C2D C1D H1DB 109.6 . . ?
C3D C2D C1D 112.5(9) . . ?
C3D C2D H2DA 109.1 . . ?
C1D C2D H2DA 109.1 . . ?
C3D C2D H2DB 109.1 . . ?
C1D C2D H2DB 109.1 . . ?
H2DA C2D H2DB 107.8 . . ?
C2D C3D C4D 108.8(8) . . ?
C2D C3D H3DA 109.9 . . ?
C4D C3D H3DA 109.9 . . ?
C2D C3D H3DB 109.9 . . ?
C4D C3D H3DB 109.9 . . ?
H3DA C3D H3DB 108.3 . . ?
C3D C4D C5D 100.9(7) . . ?
C3D C4D H4DA 111.6 . . ?
C5D C4D H4DA 111.6 . . ?
C3D C4D H4DB 111.6 . . ?
C5D C4D H4DB 111.6 . . ?
H4DA C4D H4DB 109.4 . . ?
C6D C5D C4D 100.4(8) . . ?
C6D C5D H5DA 111.7 . . ?
C4D C5D H5DA 111.7 . . ?
C6D C5D H5DB 111.7 . . ?
C4D C5D H5DB 111.7 . . ?
H5DA C5D H5DB 109.5 . . ?
O2B C6D C1D 106.2(8) . . ?
O2B C6D C5D 111.6(9) . . ?
C1D C6D C5D 107.3(10) . . ?
O2B C6D H6DA 110.6 . . ?
C1D C6D H6DA 110.6 . . ?
C5D C6D H6DA 110.6 . . ?
O2B C7B C8B 124.29(18) . . ?
O2B C7B C12B 115.58(18) . . ?
C8B C7B C12B 120.0 . . ?
C7B C8B C9B 120.0 . . ?
C7B C8B H8BA 120.0 . . ?
C9B C8B H8BA 120.0 . . ?
C10B C9B C8B 120.0 . . ?
C10B C9B H9BA 120.0 . . ?
C8B C9B H9BA 120.0 . . ?
C9B C10B C11B 120.0 . . ?
C9B C10B H10A 120.0 . . ?
C11B C10B H10A 120.0 . . ?
C12B C11B C10B 120.0 . . ?
C12B C11B H11A 120.0 . . ?
C10B C11B H11A 120.0 . . ?
C11B C12B C7B 120.0 . . ?
C11B C12B C13B 121.0(2) . . ?
C7B C12B C13B 118.8(2) . . ?
N1B C13B C12B 112.5(2) . . ?
N1B C13B H13A 109.1 . . ?
C12B C13B H13A 109.1 . . ?
N1B C13B H13B 109.1 . . ?
C12B C13B H13B 109.1 . . ?
H13A C13B H13B 107.8 . . ?
N1B C14B C15B 108.6(3) . . ?
N1B C14B C16B 111.0(2) . . ?
C15B C14B C16B 113.5(3) . . ?
N1B C14B H14A 107.8 . . ?
C15B C14B H14A 107.8 . . ?
C16B C14B H14A 107.8 . . ?
C14B C15B H15A 109.5 . . ?
C14B C15B H15B 109.5 . . ?
H15A C15B H15B 109.5 . . ?
C14B C15B H15C 109.5 . . ?
H15A C15B H15C 109.5 . . ?
H15B C15B H15C 109.5 . . ?
C17B C16B C21B 120.0 . . ?
C17B C16B C14B 121.2(2) . . ?
C21B C16B C14B 118.8(2) . . ?
C16B C17B C18B 120.0 . . ?
C16B C17B H17A 120.0 . . ?
C18B C17B H17A 120.0 . . ?
C17B C18B C19B 120.0 . . ?
C17B C18B H18A 120.0 . . ?
C19B C18B H18A 120.0 . . ?
C20B C19B C18B 120.0 . . ?
C20B C19B H19A 120.0 . . ?
C18B C19B H19A 120.0 . . ?
C21B C20B C19B 120.0 . . ?
C21B C20B H20A 120.0 . . ?
C19B C20B H20A 120.0 . . ?
C20B C21B C16B 120.0 . . ?
C20B C21B H21A 120.0 . . ?
C16B C21B H21A 120.0 . . ?
C14A N1A C13A 116.6(3) . . ?
C14A N1A H1N1 107(3) . . ?
C13A N1A H1N1 107(3) . . ?
C14A N1A H1N2 107(3) . . ?
C13A N1A H1N2 111(3) . . ?
H1N1 N1A H1N2 107(5) . . ?
C7A O2A C6A 117.7(7) . . ?
C7C O2A C6C 123.9(8) . . ?
C1A O1A H1AB 109.5 . . ?
O1A C1A C6A 107.0(9) . . ?
O1A C1A C2A 110.1(8) . . ?
C6A C1A C2A 109.1(9) . . ?
O1A C1A H1AC 110.2 . . ?
C6A C1A H1AC 110.2 . . ?
C2A C1A H1AC 110.2 . . ?
C3A C2A C1A 109.3(9) . . ?
C3A C2A H2AA 109.8 . . ?
C1A C2A H2AA 109.8 . . ?
C3A C2A H2AB 109.8 . . ?
C1A C2A H2AB 109.8 . . ?
H2AA C2A H2AB 108.3 . . ?
C2A C3A C4A 114.6(10) . . ?
C2A C3A H3AA 108.6 . . ?
C4A C3A H3AA 108.6 . . ?
C2A C3A H3AB 108.6 . . ?
C4A C3A H3AB 108.6 . . ?
H3AA C3A H3AB 107.6 . . ?
C3A C4A C5A 113.3(8) . . ?
C3A C4A H4AA 108.9 . . ?
C5A C4A H4AA 108.9 . . ?
C3A C4A H4AB 108.9 . . ?
C5A C4A H4AB 108.9 . . ?
H4AA C4A H4AB 107.7 . . ?
C6A C5A C4A 106.5(9) . . ?
C6A C5A H5AA 110.4 . . ?
C4A C5A H5AA 110.4 . . ?
C6A C5A H5AB 110.4 . . ?
C4A C5A H5AB 110.4 . . ?
H5AA C5A H5AB 108.6 . . ?
O2A C6A C1A 104.3(9) . . ?
O2A C6A C5A 107.7(10) . . ?
C1A C6A C5A 110.4(11) . . ?
O2A C6A H6AA 111.4 . . ?
C1A C6A H6AA 111.4 . . ?
C5A C6A H6AA 111.4 . . ?
C1C O1C H1CA 109.5 . . ?
O1C C1C C6C 110.6(11) . . ?
O1C C1C C2C 114.1(10) . . ?
C6C C1C C2C 112.8(10) . . ?
O1C C1C H1CB 106.3 . . ?
C6C C1C H1CB 106.3 . . ?
C2C C1C H1CB 106.3 . . ?
C1C C2C C3C 109.7(10) . . ?
C1C C2C H2CA 109.7 . . ?
C3C C2C H2CA 109.7 . . ?
C1C C2C H2CB 109.7 . . ?
C3C C2C H2CB 109.7 . . ?
H2CA C2C H2CB 108.2 . . ?
C4C C3C C2C 106.2(10) . . ?
C4C C3C H3CA 110.5 . . ?
C2C C3C H3CA 110.5 . . ?
C4C C3C H3CB 110.5 . . ?
C2C C3C H3CB 110.5 . . ?
H3CA C3C H3CB 108.7 . . ?
C3C C4C C5C 103.3(9) . . ?
C3C C4C H4CA 111.1 . . ?
C5C C4C H4CA 111.1 . . ?
C3C C4C H4CB 111.1 . . ?
C5C C4C H4CB 111.1 . . ?
H4CA C4C H4CB 109.1 . . ?
C6C C5C C4C 111.2(10) . . ?
C6C C5C H5CA 109.4 . . ?
C4C C5C H5CA 109.4 . . ?
C6C C5C H5CB 109.4 . . ?
C4C C5C H5CB 109.4 . . ?
H5CA C5C H5CB 108.0 . . ?
O2A C6C C1C 104.3(10) . . ?
O2A C6C C5C 115.0(11) . . ?
C1C C6C C5C 111.0(12) . . ?
O2A C6C H6CA 108.7 . . ?
C1C C6C H6CA 108.7 . . ?
C5C C6C H6CA 108.7 . . ?
O2A C7A C8A 123.2(4) . . ?
O2A C7A C12A 116.3(4) . . ?
C8A C7A C12A 120.0 . . ?
C9A C8A C7A 120.0 . . ?
C9A C8A H8AA 120.0 . . ?
C7A C8A H8AA 120.0 . . ?
C8A C9A C10A 120.0 . . ?
C8A C9A H9AA 120.0 . . ?
C10A C9A H9AA 120.0 . . ?
C11A C10A C9A 120.0 . . ?
C11A C10A H10B 120.0 . . ?
C9A C10A H10B 120.0 . . ?
C10A C11A C12A 120.0 . . ?
C10A C11A H11B 120.0 . . ?
C12A C11A H11B 120.0 . . ?
C11A C12A C7A 120.0 . . ?
C11A C12A C13A 124.3(4) . . ?
C7A C12A C13A 115.7(4) . . ?
O2A C7C C8C 128.0(6) . . ?
O2A C7C C12C 111.8(6) . . ?
C8C C7C C12C 120.0 . . ?
C7C C8C C9C 120.0 . . ?
C7C C8C H8CA 120.0 . . ?
C9C C8C H8CA 120.0 . . ?
C8C C9C C10C 120.0 . . ?
C8C C9C H9CA 120.0 . . ?
C10C C9C H9CA 120.0 . . ?
C11C C10C C9C 120.0 . . ?
C11C C10C H10C 120.0 . . ?
C9C C10C H10C 120.0 . . ?
C12C C11C C10C 120.0 . . ?
C12C C11C H11C 120.0 . . ?
C10C C11C H11C 120.0 . . ?
C13A C12C C11C 114.2(6) . . ?
C13A C12C C7C 125.8(6) . . ?
C11C C12C C7C 120.0 . . ?
C12C C13A N1A 116.9(5) . . ?
N1A C13A C12A 112.0(3) . . ?
C12C C13A H13H 104(3) . . ?
N1A C13A H13H 110(2) . . ?
C12A C13A H13H 103(3) . . ?
C12C C13A H13I 111(2) . . ?
N1A C13A H13I 106(2) . . ?
C12A C13A H13I 117(2) . . ?
H13H C13A H13I 109(3) . . ?
N1A C14A C15A 109.4(4) . . ?
N1A C14A C16A 112.3(2) . . ?
C15A C14A C16A 111.8(3) . . ?
N1A C14A H14B 107.8 . . ?
C15A C14A H14B 107.8 . . ?
C16A C14A H14B 107.8 . . ?
C14A C15A H15D 109.5 . . ?
C14A C15A H15E 109.5 . . ?
H15D C15A H15E 109.5 . . ?
C14A C15A H15F 109.5 . . ?
H15D C15A H15F 109.5 . . ?
H15E C15A H15F 109.5 . . ?
C17A C16A C21A 120.0 . . ?
C17A C16A C14A 120.91(19) . . ?
C21A C16A C14A 119.08(19) . . ?
C18A C17A C16A 120.0 . . ?
C18A C17A H17B 120.0 . . ?
C16A C17A H17B 120.0 . . ?
C17A C18A C19A 120.0 . . ?
C17A C18A H18B 120.0 . . ?
C19A C18A H18B 120.0 . . ?
C20A C19A C18A 120.0 . . ?
C20A C19A H19B 120.0 . . ?
C18A C19A H19B 120.0 . . ?
C19A C20A C21A 120.0 . . ?
C19A C20A H20B 120.0 . . ?
C21A C20A H20B 120.0 . . ?
C20A C21A C16A 120.0 . . ?
C20A C21A H21B 120.0 . . ?
C16A C21A H21B 120.0 . . ?
C2T O3T H3T 109.5 . . ?
C3T O4T H4T 109.5 . . ?
O2T C1T O1T 126.6(7) . . ?
O2T C1T C2T 118.0(6) . . ?
O1T C1T C2T 115.2(6) . . ?
O3T C2T C3T 106.6(6) . . ?
O3T C2T C1T 109.8(5) . . ?
C3T C2T C1T 111.2(5) . . ?
O3T C2T H2TA 109.7 . . ?
C3T C2T H2TA 109.7 . . ?
C1T C2T H2TA 109.7 . . ?
O4T C3T C2T 112.7(6) . . ?
O4T C3T C4T 118.9(6) . . ?
C2T C3T C4T 110.4(5) . . ?
O4T C3T H3TA 104.4 . . ?
C2T C3T H3TA 104.4 . . ?
C4T C3T H3TA 104.4 . . ?
O5T C4T O6T 126.2(6) . . ?
O5T C4T C3T 121.6(6) . . ?
O6T C4T C3T 111.4(6) . . ?
C2S O3S H3S 109.5 . . ?
C3S O4S H4S 109.5 . . ?
O2S C1S O1S 128.7(7) . . ?
O2S C1S C2S 118.8(7) . . ?
O1S C1S C2S 112.5(6) . . ?
O3S C2S C3S 108.6(6) . . ?
O3S C2S C1S 111.3(6) . . ?
C3S C2S C1S 110.2(6) . . ?
O3S C2S H2SA 108.9 . . ?
C3S C2S H2SA 108.9 . . ?
C1S C2S H2SA 108.9 . . ?
O4S C3S C2S 113.7(6) . . ?
O4S C3S C4S 120.1(6) . . ?
C2S C3S C4S 109.4(6) . . ?
O4S C3S H3SA 103.9 . . ?
C2S C3S H3SA 103.9 . . ?
C4S C3S H3SA 103.9 . . ?
O5S C4S O6S 129.5(7) . . ?
O5S C4S C3S 117.1(7) . . ?
O6S C4S C3S 112.9(6) . . ?

loop_
_geom_bond_atom_site_label_1
_geom_bond_atom_site_label_2
_geom_bond_distance
_geom_bond_site_symmetry_2
_geom_bond_publ_flag
O2B C7B 1.353(3) . ?
O2B C6D 1.422(13) . ?
O2B C6B 1.455(14) . ?
N1B C13B 1.502(5) . ?
N1B C14B 1.503(5) . ?
N1B H1N3 0.85(3) . ?
N1B H1N4 0.85(2) . ?
O1B C1B 1.407(13) . ?
O1B H1BB 0.8200 . ?
C1B C6B 1.498(14) . ?
C1B C2B 1.512(13) . ?
C1B H1BC 0.9800 . ?
C2B C3B 1.479(13) . ?
C2B H2BA 0.9700 . ?
C2B H2BB 0.9700 . ?
C3B C4B 1.486(13) . ?
C3B H3BA 0.9700 . ?
C3B H3BB 0.9700 . ?
C4B C5B 1.539(12) . ?
C4B H4BA 0.9700 . ?
C4B H4BB 0.9700 . ?
C5B C6B 1.522(12) . ?
C5B H5BA 0.9700 . ?
C5B H5BB 0.9700 . ?
C6B H6BA 0.9800 . ?
O1D C1D 1.429(13) . ?
O1D H1DA 0.8200 . ?
C1D C6D 1.526(13) . ?
C1D C2D 1.530(12) . ?
C1D H1DB 0.9800 . ?
C2D C3D 1.529(13) . ?
C2D H2DA 0.9700 . ?
C2D H2DB 0.9700 . ?
C3D C4D 1.536(12) . ?
C3D H3DA 0.9700 . ?
C3D H3DB 0.9700 . ?
C4D C5D 1.651(12) . ?
C4D H4DA 0.9700 . ?
C4D H4DB 0.9700 . ?
C5D C6D 1.545(12) . ?
C5D H5DA 0.9700 . ?
C5D H5DB 0.9700 . ?
C6D H6DA 0.9800 . ?
C7B C8B 1.3900 . ?
C7B C12B 1.3900 . ?
C8B C9B 1.3900 . ?
C8B H8BA 0.9300 . ?
C9B C10B 1.3900 . ?
C9B H9BA 0.9300 . ?
C10B C11B 1.3900 . ?
C10B H10A 0.9300 . ?
C11B C12B 1.3900 . ?
C11B H11A 0.9300 . ?
C12B C13B 1.510(4) . ?
C13B H13A 0.9700 . ?
C13B H13B 0.9700 . ?
C14B C15B 1.514(6) . ?
C14B C16B 1.527(4) . ?
C14B H14A 0.9800 . ?
C15B H15A 0.9600 . ?
C15B H15B 0.9600 . ?
C15B H15C 0.9600 . ?
C16B C17B 1.3900 . ?
C16B C21B 1.3900 . ?
C17B C18B 1.3900 . ?
C17B H17A 0.9300 . ?
C18B C19B 1.3900 . ?
C18B H18A 0.9300 . ?
C19B C20B 1.3900 . ?
C19B H19A 0.9300 . ?
C20B C21B 1.3900 . ?
C20B H20A 0.9300 . ?
C21B H21A 0.9300 . ?
N1A C14A 1.490(5) . ?
N1A C13A 1.501(5) . ?
N1A H1N1 0.84(2) . ?
N1A H1N2 0.88(2) . ?
O2A C7C 1.350(8) . ?
O2A C7A 1.361(5) . ?
O2A C6A 1.438(14) . ?
O2A C6C 1.449(16) . ?
O1A C1A 1.437(11) . ?
O1A H1AB 0.8200 . ?
C1A C6A 1.514(13) . ?
C1A C2A 1.555(11) . ?
C1A H1AC 0.9800 . ?
C2A C3A 1.527(13) . ?
C2A H2AA 0.9700 . ?
C2A H2AB 0.9700 . ?
C3A C4A 1.535(14) . ?
C3A H3AA 0.9700 . ?
C3A H3AB 0.9700 . ?
C4A C5A 1.548(12) . ?
C4A H4AA 0.9700 . ?
C4A H4AB 0.9700 . ?
C5A C6A 1.543(13) . ?
C5A H5AA 0.9700 . ?
C5A H5AB 0.9700 . ?
C6A H6AA 0.9800 . ?
O1C C1C 1.425(13) . ?
O1C H1CA 0.8200 . ?
C1C C6C 1.502(14) . ?
C1C C2C 1.522(13) . ?
C1C H1CB 0.9800 . ?
C2C C3C 1.540(14) . ?
C2C H2CA 0.9700 . ?
C2C H2CB 0.9700 . ?
C3C C4C 1.503(14) . ?
C3C H3CA 0.9700 . ?
C3C H3CB 0.9700 . ?
C4C C5C 1.552(13) . ?
C4C H4CA 0.9700 . ?
C4C H4CB 0.9700 . ?
C5C C6C 1.524(14) . ?
C5C H5CA 0.9700 . ?
C5C H5CB 0.9700 . ?
C6C H6CA 0.9800 . ?
C7A C8A 1.3900 . ?
C7A C12A 1.3900 . ?
C8A C9A 1.3900 . ?
C8A H8AA 0.9300 . ?
C9A C10A 1.3900 . ?
C9A H9AA 0.9300 . ?
C10A C11A 1.3900 . ?
C10A H10B 0.9300 . ?
C11A C12A 1.3900 . ?
C11A H11B 0.9300 . ?
C12A C13A 1.588(7) . ?
C7C C8C 1.3900 . ?
C7C C12C 1.3900 . ?
C8C C9C 1.3900 . ?
C8C H8CA 0.9300 . ?
C9C C10C 1.3900 . ?
C9C H9CA 0.9300 . ?
C10C C11C 1.3900 . ?
C10C H10C 0.9300 . ?
C11C C12C 1.3900 . ?
C11C H11C 0.9300 . ?
C12C C13A 1.368(9) . ?
C13A H13H 1.00(4) . ?
C13A H13I 1.05(4) . ?
C14A C15A 1.510(5) . ?
C14A C16A 1.528(4) . ?
C14A H14B 0.9800 . ?
C15A H15D 0.9600 . ?
C15A H15E 0.9600 . ?
C15A H15F 0.9600 . ?
C16A C17A 1.3900 . ?
C16A C21A 1.3900 . ?
C17A C18A 1.3900 . ?
C17A H17B 0.9300 . ?
C18A C19A 1.3900 . ?
C18A H18B 0.9300 . ?
C19A C20A 1.3900 . ?
C19A H19B 0.9300 . ?
C20A C21A 1.3900 . ?
C20A H20B 0.9300 . ?
C21A H21B 0.9300 . ?
O1T C1T 1.298(8) . ?
O2T C1T 1.226(8) . ?
O3T C2T 1.446(9) . ?
O3T H3T 0.8200 . ?
O4T C3T 1.325(8) . ?
O4T H4T 0.8200 . ?
O5T C4T 1.204(7) . ?
O6T C4T 1.247(8) . ?
C1T C2T 1.515(8) . ?
C2T C3T 1.508(8) . ?
C2T H2TA 0.9800 . ?
C3T C4T 1.514(8) . ?
C3T H3TA 0.9800 . ?
O1S C1S 1.296(9) . ?
O2S C1S 1.221(9) . ?
O3S C2S 1.436(9) . ?
O3S H3S 0.8200 . ?
O4S C3S 1.319(8) . ?
O4S H4S 0.8200 . ?
O5S C4S 1.207(8) . ?
O6S C4S 1.241(8) . ?
C1S C2S 1.515(8) . ?
C2S C3S 1.506(8) . ?
C2S H2SA 0.9800 . ?
C3S C4S 1.513(8) . ?
C3S H3SA 0.9800 . ?

loop_
_geom_torsion_atom_site_label_1
_geom_torsion_atom_site_label_2
_geom_torsion_atom_site_label_3
_geom_torsion_atom_site_label_4
_geom_torsion
_geom_torsion_site_symmetry_1
_geom_torsion_site_symmetry_2
_geom_torsion_site_symmetry_3
_geom_torsion_site_symmetry_4
_geom_torsion_publ_flag
O1B C1B C2B C3B -172.1(10) . . . . ?
C6B C1B C2B C3B 58.0(15) . . . . ?
C1B C2B C3B C4B -49.5(13) . . . . ?
C2B C3B C4B C5B 34.9(14) . . . . ?
C3B C4B C5B C6B -26.4(15) . . . . ?
C7B O2B C6B C1B -137.5(9) . . . . ?
C7B O2B C6B C5B 98.9(9) . . . . ?
O1B C1B C6B O2B 61.7(14) . . . . ?
C2B C1B C6B O2B -170.0(10) . . . . ?
O1B C1B C6B C5B -177.9(11) . . . . ?
C2B C1B C6B C5B -49.6(17) . . . . ?
C4B C5B C6B O2B 151.1(10) . . . . ?
C4B C5B C6B C1B 33.3(16) . . . . ?
O1D C1D C2D C3D 172.3(10) . . . . ?
C6D C1D C2D C3D 54.3(13) . . . . ?
C1D C2D C3D C4D -59.5(11) . . . . ?
C2D C3D C4D C5D 67.7(9) . . . . ?
C3D C4D C5D C6D -75.2(10) . . . . ?
C7B O2B C6D C1D -130.1(8) . . . . ?
C7B O2B C6D C5D 113.3(8) . . . . ?
O1D C1D C6D O2B 54.1(13) . . . . ?
C2D C1D C6D O2B 176.2(10) . . . . ?
O1D C1D C6D C5D 173.5(9) . . . . ?
C2D C1D C6D C5D -64.3(13) . . . . ?
C4D C5D C6D O2B -168.7(9) . . . . ?
C4D C5D C6D C1D 75.4(11) . . . . ?
C6D O2B C7B C8B -30.9(7) . . . . ?
C6B O2B C7B C8B -36.4(6) . . . . ?
C6D O2B C7B C12B 153.2(6) . . . . ?
C6B O2B C7B C12B 147.7(6) . . . . ?
O2B C7B C8B C9B -175.7(3) . . . . ?
C12B C7B C8B C9B 0.0 . . . . ?
C7B C8B C9B C10B 0.0 . . . . ?
C8B C9B C10B C11B 0.0 . . . . ?
C9B C10B C11B C12B 0.0 . . . . ?
C10B C11B C12B C7B 0.0 . . . . ?
C10B C11B C12B C13B -174.7(2) . . . . ?
O2B C7B C12B C11B 176.1(2) . . . . ?
C8B C7B C12B C11B 0.0 . . . . ?
O2B C7B C12B C13B -9.1(3) . . . . ?
C8B C7B C12B C13B 174.8(2) . . . . ?
C14B N1B C13B C12B -62.1(4) . . . . ?
C11B C12B C13B N1B 105.5(3) . . . . ?
C7B C12B C13B N1B -69.2(3) . . . . ?
C13B N1B C14B C15B 178.4(3) . . . . ?
C13B N1B C14B C16B -56.1(3) . . . . ?
N1B C14B C16B C17B -57.8(3) . . . . ?
C15B C14B C16B C17B 64.9(4) . . . . ?
N1B C14B C16B C21B 123.0(3) . . . . ?
C15B C14B C16B C21B -114.3(3) . . . . ?
C21B C16B C17B C18B 0.0 . . . . ?
C14B C16B C17B C18B -179.2(3) . . . . ?
C16B C17B C18B C19B 0.0 . . . . ?
C17B C18B C19B C20B 0.0 . . . . ?
C18B C19B C20B C21B 0.0 . . . . ?
C19B C20B C21B C16B 0.0 . . . . ?
C17B C16B C21B C20B 0.0 . . . . ?
C14B C16B C21B C20B 179.2(3) . . . . ?
O1A C1A C2A C3A 174.6(9) . . . . ?
C6A C1A C2A C3A 57.4(12) . . . . ?
C1A C2A C3A C4A -49.5(12) . . . . ?
C2A C3A C4A C5A 49.5(12) . . . . ?
C3A C4A C5A C6A -53.4(12) . . . . ?
C7A O2A C6A C1A -130.9(9) . . . . ?
C7A O2A C6A C5A 111.8(10) . . . . ?
O1A C1A C6A O2A 58.6(12) . . . . ?
C2A C1A C6A O2A 177.8(9) . . . . ?
O1A C1A C6A C5A 174.0(9) . . . . ?
C2A C1A C6A C5A -66.8(13) . . . . ?
C4A C5A C6A O2A 176.4(9) . . . . ?
C4A C5A C6A C1A 63.1(12) . . . . ?
O1C C1C C2C C3C -179.6(10) . . . . ?
C6C C1C C2C C3C 53.3(15) . . . . ?
C1C C2C C3C C4C -66.3(12) . . . . ?
C2C C3C C4C C5C 70.7(12) . . . . ?
C3C C4C C5C C6C -66.6(14) . . . . ?
C7C O2A C6C C1C -148.5(10) . . . . ?
C7C O2A C6C C5C 89.6(14) . . . . ?
O1C C1C C6C O2A 59.3(14) . . . . ?
C2C C1C C6C O2A -171.7(10) . . . . ?
O1C C1C C6C C5C -176.2(10) . . . . ?
C2C C1C C6C C5C -47.2(17) . . . . ?
C4C C5C C6C O2A 172.9(10) . . . . ?
C4C C5C C6C C1C 54.7(15) . . . . ?
C6A O2A C7A C8A -33.4(8) . . . . ?
C6A O2A C7A C12A 154.6(6) . . . . ?
O2A C7A C8A C9A -171.6(5) . . . . ?
C12A C7A C8A C9A 0.0 . . . . ?
C7A C8A C9A C10A 0.0 . . . . ?
C8A C9A C10A C11A 0.0 . . . . ?
C9A C10A C11A C12A 0.0 . . . . ?
C10A C11A C12A C7A 0.0 . . . . ?
C10A C11A C12A C13A -177.6(5) . . . . ?
O2A C7A C12A C11A 172.2(5) . . . . ?
C8A C7A C12A C11A 0.0 . . . . ?
O2A C7A C12A C13A -10.1(4) . . . . ?
C8A C7A C12A C13A 177.8(5) . . . . ?
C6C O2A C7C C8C -35.4(11) . . . . ?
C6C O2A C7C C12C 148.9(8) . . . . ?
O2A C7C C8C C9C -175.4(8) . . . . ?
C12C C7C C8C C9C 0.0 . . . . ?
C7C C8C C9C C10C 0.0 . . . . ?
C8C C9C C10C C11C 0.0 . . . . ?
C9C C10C C11C C12C 0.0 . . . . ?
C10C C11C C12C C13A -177.4(8) . . . . ?
C10C C11C C12C C7C 0.0 . . . . ?
O2A C7C C12C C13A -6.8(8) . . . . ?
C8C C7C C12C C13A 177.0(9) . . . . ?
O2A C7C C12C C11C 176.1(7) . . . . ?
C8C C7C C12C C11C 0.0 . . . . ?
C11C C12C C13A N1A 114.0(5) . . . . ?
C7C C12C C13A N1A -63.2(9) . . . . ?
C14A N1A C13A C12C -64.1(6) . . . . ?
C14A N1A C13A C12A -59.4(4) . . . . ?
C11A C12A C13A N1A 110.3(4) . . . . ?
C7A C12A C13A N1A -67.4(4) . . . . ?
C13A N1A C14A C15A -175.0(3) . . . . ?
C13A N1A C14A C16A -50.3(4) . . . . ?
N1A C14A C16A C17A -49.0(3) . . . . ?
C15A C14A C16A C17A 74.3(4) . . . . ?
N1A C14A C16A C21A 132.4(2) . . . . ?
C15A C14A C16A C21A -104.3(3) . . . . ?
C21A C16A C17A C18A 0.0 . . . . ?
C14A C16A C17A C18A -178.6(2) . . . . ?
C16A C17A C18A C19A 0.0 . . . . ?
C17A C18A C19A C20A 0.0 . . . . ?
C18A C19A C20A C21A 0.0 . . . . ?
C19A C20A C21A C16A 0.0 . . . . ?
C17A C16A C21A C20A 0.0 . . . . ?
C14A C16A C21A C20A 178.7(2) . . . . ?
O2T C1T C2T O3T -162.8(9) . . . . ?
O1T C1T C2T O3T 21.9(10) . . . . ?
O2T C1T C2T C3T 79.5(10) . . . . ?
O1T C1T C2T C3T -95.8(9) . . . . ?
O3T C2T C3T O4T -62.4(8) . . . . ?
C1T C2T C3T O4T 57.2(9) . . . . ?
O3T C2T C3T C4T 73.2(7) . . . . ?
C1T C2T C3T C4T -167.1(6) . . . . ?
O4T C3T C4T O5T 20.6(13) . . . . ?
C2T C3T C4T O5T -112.0(10) . . . . ?
O4T C3T C4T O6T -149.4(9) . . . . ?
C2T C3T C4T O6T 78.1(9) . . . . ?
O2S C1S C2S O3S 15.1(13) . . . . ?
O1S C1S C2S O3S -162.4(9) . . . . ?
O2S C1S C2S C3S -105.5(11) . . . . ?
O1S C1S C2S C3S 77.1(11) . . . . ?
O3S C2S C3S O4S -71.9(9) . . . . ?
C1S C2S C3S O4S 50.2(10) . . . . ?
O3S C2S C3S C4S 65.4(8) . . . . ?
C1S C2S C3S C4S -172.5(7) . . . . ?
O4S C3S C4S O5S -150.2(12) . . . . ?
C2S C3S C4S O5S 75.6(13) . . . . ?
O4S C3S C4S O6S 22.2(15) . . . . ?
C2S C3S C4S O6S -111.9(10) . . . . ?
